data_4071146
loop_
_publ_author_name
'Liang, Lan-Chang'
'Chien, Pin-Shu'
'Lee, Pei-Ying'

_publ_section_title
;
 Phosphorus and Olefin Substituent Effects on the Insertion Chemistry of
 Nickel(II) Hydride Complexes Containing Amido Diphosphine Ligands
;
_journal_issue 13
_journal_name_full Organometallics
_journal_page_first 3082
_journal_paper_doi 10.1021/om701294a
_journal_volume 27
_journal_year 2008
_chemical_formula_moiety 'C36 H45 N Ni P2'
_chemical_formula_sum 'C36 H45 N Ni P2'
_chemical_formula_weight 612.38
_chemical_name_systematic
;
 ?
;
_space_group_IT_number 2
_symmetry_cell_setting triclinic
_symmetry_space_group_name_Hall '-P 1'
_symmetry_space_group_name_H-M 'P -1'
_atom_sites_solution_hydrogens geom
_atom_sites_solution_primary direct
_atom_sites_solution_secondary difmap
_audit_creation_method SHELXL-97
_cell_angle_alpha 111.560(2)
_cell_angle_beta 90.008(2)
_cell_angle_gamma 91.929(2)
_cell_formula_units_Z 4
_cell_length_a 11.0619(5)
_cell_length_b 16.1684(6)
_cell_length_c 19.5852(9)
_cell_measurement_reflns_used 85017
_cell_measurement_temperature 200(2)
_cell_measurement_theta_max 25.35
_cell_measurement_theta_min 2.037
_cell_volume 3255.7(2)
_computing_cell_refinement 'HKL Scalepack (Otwinowski & Minor 1997)'
_computing_data_collection 'Collect (Nonius BV, 1997-2000)'
_computing_data_reduction 'HKL Denzo and Scalepack (Otwinowski & Minor 19'
_computing_molecular_graphics 'Ortep-3 for Windows (Farrugia, 1997)'
_computing_publication_material 'WinGX publication routines (Farrugia, 1999)'
_computing_structure_refinement 'SHELXL-97 (Sheldrick, 1997)'
_computing_structure_solution 'SHELXS-86 (Sheldrick, 1986)'
_diffrn_ambient_temperature 200(2)
_diffrn_detector_area_resol_mean 9
_diffrn_measured_fraction_theta_full 0.988
_diffrn_measured_fraction_theta_max 0.988
_diffrn_measurement_device_type KappaCCD
_diffrn_measurement_method 'CCD rotation images, thick slices'
_diffrn_radiation_monochromator graphite
_diffrn_radiation_source 'fine-focus sealed tube'
_diffrn_radiation_type MoK\a
_diffrn_radiation_wavelength 0.71073
_diffrn_reflns_av_R_equivalents 0.1288
_diffrn_reflns_av_sigmaI/netI 0.1465
_diffrn_reflns_limit_h_max 13
_diffrn_reflns_limit_h_min -13
_diffrn_reflns_limit_k_max 19
_diffrn_reflns_limit_k_min -19
_diffrn_reflns_limit_l_max 23
_diffrn_reflns_limit_l_min -23
_diffrn_reflns_number 39207
_diffrn_reflns_theta_full 25.36
_diffrn_reflns_theta_max 25.36
_diffrn_reflns_theta_min 2.05
_exptl_absorpt_coefficient_mu 0.719
_exptl_absorpt_correction_T_max 0.9285
_exptl_absorpt_correction_T_min 0.7759
_exptl_absorpt_correction_type multi-scan
_exptl_absorpt_process_details
;
 ?
;
_exptl_crystal_colour red
_exptl_crystal_density_diffrn 1.249
_exptl_crystal_density_method 'not measured'
_exptl_crystal_description prism
_exptl_crystal_F_000 1304
_exptl_crystal_size_max 0.34
_exptl_crystal_size_mid 0.22
_exptl_crystal_size_min 0.1
_refine_diff_density_max 0.704
_refine_diff_density_min -1.237
_refine_diff_density_rms 0.268
_refine_ls_extinction_coef 0.037(2)
_refine_ls_extinction_expression Fc^*^=kFc[1+0.001xFc^2^\l^3^/sin(2\q)]^-1/4^
_refine_ls_extinction_method SHELXL
_refine_ls_goodness_of_fit_ref 1.109
_refine_ls_hydrogen_treatment fixed
_refine_ls_matrix_type full
_refine_ls_number_parameters 737
_refine_ls_number_reflns 11810
_refine_ls_number_restraints 0
_refine_ls_restrained_S_all 1.109
_refine_ls_R_factor_all 0.1909
_refine_ls_R_factor_gt 0.1013
_refine_ls_shift/su_max 0.013
_refine_ls_shift/su_mean 0.001
_refine_ls_structure_factor_coef Fsqd
_refine_ls_weighting_details 'calc w=1/[\s^2^(Fo^2^)+(0.1356P)^2^+0.0000P] where P=(Fo^2^+2Fc^2^)/3'
_refine_ls_weighting_scheme calc
_refine_ls_wR_factor_gt 0.2229
_refine_ls_wR_factor_ref 0.2833
_reflns_number_gt 6180
_reflns_number_total 11810
_reflns_threshold_expression >2sigma(I)
_cod_data_source_file om701294a-file003.cif
_cod_data_source_block 5d
_cod_original_cell_volume 3255.6(2)
_cod_database_code 4071146

loop_
_symmetry_equiv_pos_as_xyz
'x, y, z'
'-x, -y, -z'

loop_
_atom_site_label
_atom_site_type_symbol
_atom_site_fract_x
_atom_site_fract_y
_atom_site_fract_z
_atom_site_U_iso_or_equiv
_atom_site_adp_type
_atom_site_occupancy
_atom_site_symmetry_multiplicity
_atom_site_calc_flag
_atom_site_refinement_flags
_atom_site_disorder_assembly
_atom_site_disorder_group
Ni1 Ni 1.36776(9) 0.29327(7) 1.29645(5) 0.0466(3) Uani 1 1 d . . .
Ni2 Ni 1.11101(9) 0.29451(7) 1.80033(5) 0.0471(4) Uani 1 1 d . . .
P1 P 1.49600(18) 0.25558(13) 1.36156(11) 0.0455(5) Uani 1 1 d . . .
P2 P 1.20631(19) 0.30911(14) 1.23757(11) 0.0472(6) Uani 1 1 d . . .
P3 P 0.98301(17) 0.25576(13) 1.86666(11) 0.0444(5) Uani 1 1 d . . .
P4 P 1.27134(19) 0.31013(14) 1.73918(11) 0.0482(6) Uani 1 1 d . . .
C1 C 1.3960(7) 0.1924(5) 1.3994(4) 0.048(2) Uani 1 1 d . . .
C2 C 1.2736(7) 0.2148(5) 1.3983(4) 0.0450(19) Uani 1 1 d . . .
C3 C 1.1890(7) 0.1689(5) 1.4264(4) 0.054(2) Uani 1 1 d . . .
H3 H 1.1074 0.1810 1.4263 0.065 Uiso 1 1 calc R . .
C4 C 1.2248(8) 0.1063(5) 1.4538(4) 0.054(2) Uani 1 1 d . . .
H4 H 1.1670 0.0770 1.4721 0.065 Uiso 1 1 calc R . .
C5 C 1.3448(8) 0.0863(6) 1.4548(5) 0.063(2) Uani 1 1 d . . .
H5 H 1.3679 0.0441 1.4737 0.075 Uiso 1 1 calc R . .
C6 C 1.4292(7) 0.1292(5) 1.4275(4) 0.052(2) Uani 1 1 d . . .
H6 H 1.5102 0.1158 1.4279 0.062 Uiso 1 1 calc R . .
C7 C 1.5660(6) 0.3429(5) 1.4408(4) 0.0447(19) Uani 1 1 d . . .
C8 C 1.5809(8) 0.3342(6) 1.5066(5) 0.063(2) Uani 1 1 d . . .
H8 H 1.5544 0.2813 1.5112 0.075 Uiso 1 1 calc R . .
C9 C 1.6335(9) 0.4004(6) 1.5673(5) 0.068(3) Uani 1 1 d . . .
H9 H 1.6431 0.3916 1.6113 0.082 Uiso 1 1 calc R . .
C10 C 1.6715(8) 0.4792(6) 1.5612(5) 0.060(2) Uani 1 1 d . . .
H10 H 1.7059 0.5247 1.6015 0.071 Uiso 1 1 calc R . .
C11 C 1.6584(7) 0.4905(5) 1.4954(5) 0.054(2) Uani 1 1 d . . .
H11 H 1.6850 0.5436 1.4911 0.065 Uiso 1 1 calc R . .
C12 C 1.6063(7) 0.4239(5) 1.4358(4) 0.049(2) Uani 1 1 d . . .
H12 H 1.5975 0.4325 1.3917 0.058 Uiso 1 1 calc R . .
C13 C 1.6177(7) 0.1842(5) 1.3180(4) 0.049(2) Uani 1 1 d . . .
C14 C 1.7383(8) 0.2075(6) 1.3339(5) 0.063(2) Uani 1 1 d . . .
H14 H 1.7589 0.2618 1.3708 0.075 Uiso 1 1 calc R . .
C15 C 1.8294(10) 0.1537(8) 1.2972(6) 0.080(3) Uani 1 1 d . . .
H15 H 1.9100 0.1710 1.3093 0.096 Uiso 1 1 calc R . .
C16 C 1.7995(11) 0.0746(9) 1.2430(7) 0.085(3) Uani 1 1 d . . .
H16 H 1.8605 0.0384 1.2171 0.102 Uiso 1 1 calc R . .
C17 C 1.6801(12) 0.0472(7) 1.2258(6) 0.089(3) Uani 1 1 d . . .
H17 H 1.6606 -0.0080 1.1897 0.107 Uiso 1 1 calc R . .
C18 C 1.5896(9) 0.1027(6) 1.2628(5) 0.069(3) Uani 1 1 d . . .
H18 H 1.5091 0.0853 1.2505 0.083 Uiso 1 1 calc R . .
C19 C 1.1019(7) 0.3404(5) 1.3133(4) 0.0481(19) Uani 1 1 d . . .
C20 C 1.1384(7) 0.3155(5) 1.3713(4) 0.0425(18) Uani 1 1 d . . .
C21 C 1.0676(7) 0.3407(5) 1.4352(4) 0.050(2) Uani 1 1 d . . .
H21 H 1.0902 0.3247 1.4743 0.060 Uiso 1 1 calc R . .
C22 C 0.9649(7) 0.3889(6) 1.4402(5) 0.058(2) Uani 1 1 d . . .
H22 H 0.9198 0.4062 1.4829 0.069 Uiso 1 1 calc R . .
C23 C 0.9291(7) 0.4113(6) 1.3819(5) 0.057(2) Uani 1 1 d . . .
H23 H 0.8585 0.4420 1.3846 0.069 Uiso 1 1 calc R . .
C24 C 0.9975(7) 0.3885(5) 1.3204(5) 0.055(2) Uani 1 1 d . . .
H24 H 0.9739 0.4054 1.2820 0.066 Uiso 1 1 calc R . .
C25 C 1.1429(8) 0.2033(5) 1.1706(5) 0.057(2) Uani 1 1 d . . .
H25 H 1.1919 0.1887 1.1264 0.069 Uiso 1 1 calc R . .
C26 C 1.1558(8) 0.1291(6) 1.1989(5) 0.066(2) Uani 1 1 d . . .
H26A H 1.2389 0.1266 1.2120 0.099 Uiso 1 1 calc R . .
H26B H 1.1306 0.0736 1.1614 0.099 Uiso 1 1 calc R . .
H26C H 1.1063 0.1398 1.2413 0.099 Uiso 1 1 calc R . .
C27 C 1.0128(8) 0.2089(6) 1.1476(5) 0.069(3) Uani 1 1 d . . .
H27A H 1.0078 0.2561 1.1291 0.103 Uiso 1 1 calc R . .
H27B H 0.9611 0.2207 1.1892 0.103 Uiso 1 1 calc R . .
H27C H 0.9875 0.1536 1.1099 0.103 Uiso 1 1 calc R . .
C28 C 1.1875(8) 0.3904(6) 1.1932(4) 0.057(2) Uani 1 1 d . . .
H28 H 1.1006 0.3935 1.1850 0.069 Uiso 1 1 calc R . .
C29 C 1.2334(9) 0.4839(6) 1.2454(5) 0.074(3) Uani 1 1 d . . .
H29A H 1.1927 0.4994 1.2915 0.111 Uiso 1 1 calc R . .
H29B H 1.2169 0.5269 1.2237 0.111 Uiso 1 1 calc R . .
H29C H 1.3189 0.4834 1.2534 0.111 Uiso 1 1 calc R . .
C30 C 1.2487(9) 0.3632(7) 1.1184(5) 0.074(3) Uani 1 1 d . . .
H30A H 1.2181 0.3053 1.0872 0.112 Uiso 1 1 calc R . .
H30B H 1.3345 0.3617 1.1248 0.112 Uiso 1 1 calc R . .
H30C H 1.2318 0.4055 1.0961 0.112 Uiso 1 1 calc R . .
C31 C 1.4935(7) 0.3173(6) 1.2335(4) 0.052(2) Uani 1 1 d . . .
H31A H 1.4751 0.3712 1.2255 0.063 Uiso 1 1 calc R . .
H31B H 1.5712 0.3271 1.2588 0.063 Uiso 1 1 calc R . .
C32 C 1.5022(9) 0.2403(6) 1.1589(5) 0.072(3) Uani 1 1 d . . .
H32A H 1.4255 0.2311 1.1328 0.086 Uiso 1 1 calc R . .
H32B H 1.5198 0.1860 1.1666 0.086 Uiso 1 1 calc R . .
C33 C 1.6037(12) 0.2618(10) 1.1123(6) 0.120(5) Uani 1 1 d . . .
H33A H 1.5936 0.3215 1.1131 0.144 Uiso 1 1 calc R . .
H33B H 1.6813 0.2613 1.1352 0.144 Uiso 1 1 calc R . .
C34 C 1.6063(12) 0.1967(11) 1.0312(8) 0.123(5) Uani 1 1 d . . .
H34A H 1.5250 0.1869 1.0106 0.148 Uiso 1 1 calc R . .
H34B H 1.6561 0.2226 1.0030 0.148 Uiso 1 1 calc R . .
C35 C 1.6517(18) 0.1170(12) 1.0266(10) 0.168(7) Uani 1 1 d . . .
H35A H 1.6019 0.0908 1.0547 0.202 Uiso 1 1 calc R . .
H35B H 1.7331 0.1265 1.0471 0.202 Uiso 1 1 calc R . .
C36 C 1.6536(14) 0.0479(9) 0.9388(7) 0.127(5) Uani 1 1 d . . .
H36A H 1.6838 -0.0082 0.9359 0.190 Uiso 1 1 calc R . .
H36B H 1.7052 0.0732 0.9116 0.190 Uiso 1 1 calc R . .
H36C H 1.5731 0.0392 0.9186 0.190 Uiso 1 1 calc R . .
C37 C 0.8503(7) 0.1842(5) 1.8247(4) 0.0477(19) Uani 1 1 d . . .
C38 C 0.8647(8) 0.0994(6) 1.7743(5) 0.062(2) Uani 1 1 d . . .
H38 H 0.9413 0.0760 1.7649 0.075 Uiso 1 1 calc R . .
C39 C 0.7640(10) 0.0491(6) 1.7376(5) 0.069(3) Uani 1 1 d . . .
H39 H 0.7730 -0.0086 1.7042 0.083 Uiso 1 1 calc R . .
C40 C 0.6520(9) 0.0839(7) 1.7503(6) 0.073(3) Uani 1 1 d . . .
H40 H 0.5855 0.0499 1.7247 0.088 Uiso 1 1 calc R . .
C41 C 0.6363(8) 0.1651(6) 1.7984(5) 0.069(3) Uani 1 1 d . . .
H41 H 0.5592 0.1878 1.8066 0.083 Uiso 1 1 calc R . .
C42 C 0.7355(7) 0.2165(6) 1.8369(5) 0.062(2) Uani 1 1 d . . .
H42 H 0.7240 0.2733 1.8713 0.075 Uiso 1 1 calc R . .
C43 C 0.9216(6) 0.3440(5) 1.9462(4) 0.0426(18) Uani 1 1 d . . .
C44 C 0.8866(6) 0.4225(5) 1.9397(4) 0.0467(19) Uani 1 1 d . . .
H44 H 0.8953 0.4303 1.8952 0.056 Uiso 1 1 calc R . .
C45 C 0.8392(7) 0.4887(5) 1.9988(5) 0.053(2) Uani 1 1 d . . .
H45 H 0.8152 0.5409 1.9940 0.063 Uiso 1 1 calc R . .
C46 C 0.8272(7) 0.4780(5) 2.0644(5) 0.055(2) Uani 1 1 d . . .
H46 H 0.7956 0.5231 2.1044 0.066 Uiso 1 1 calc R . .
C47 C 0.8618(8) 0.4004(6) 2.0717(5) 0.066(2) Uani 1 1 d . . .
H47 H 0.8526 0.3929 2.1163 0.079 Uiso 1 1 calc R . .
C48 C 0.9097(8) 0.3342(6) 2.0128(5) 0.060(2) Uani 1 1 d . . .
H48 H 0.9344 0.2824 2.0180 0.072 Uiso 1 1 calc R . .
C49 C 1.0771(7) 0.1929(5) 1.9044(4) 0.0430(18) Uani 1 1 d . . .
C50 C 1.0416(7) 0.1285(5) 1.9314(4) 0.049(2) Uani 1 1 d . . .
H50 H 0.9599 0.1130 1.9316 0.059 Uiso 1 1 calc R . .
C51 C 1.1251(8) 0.0869(5) 1.9582(5) 0.057(2) Uani 1 1 d . . .
H51 H 1.1000 0.0447 1.9776 0.068 Uiso 1 1 calc R . .
C52 C 1.2456(8) 0.1080(5) 1.9560(4) 0.057(2) Uani 1 1 d . . .
H52 H 1.3021 0.0798 1.9743 0.068 Uiso 1 1 calc R . .
C53 C 1.2853(7) 0.1707(5) 1.9270(4) 0.049(2) Uani 1 1 d . . .
H53 H 1.3678 0.1827 1.9255 0.058 Uiso 1 1 calc R . .
C54 C 1.2036(7) 0.2163(5) 1.9000(4) 0.0440(19) Uani 1 1 d . . .
C55 C 1.3821(7) 0.3432(5) 1.8145(4) 0.0461(19) Uani 1 1 d . . .
C56 C 1.3458(7) 0.3193(5) 1.8736(4) 0.0448(19) Uani 1 1 d . . .
C57 C 1.4198(7) 0.3458(5) 1.9360(4) 0.049(2) Uani 1 1 d . . .
H57 H 1.3972 0.3315 1.9762 0.059 Uiso 1 1 calc R . .
C58 C 1.5257(7) 0.3928(5) 1.9382(5) 0.055(2) Uani 1 1 d . . .
H58 H 1.5742 0.4102 1.9802 0.066 Uiso 1 1 calc R . .
C59 C 1.5624(8) 0.4149(6) 1.8803(5) 0.060(2) Uani 1 1 d . . .
H59 H 1.6356 0.4459 1.8825 0.072 Uiso 1 1 calc R . .
C60 C 1.4892(7) 0.3905(5) 1.8189(5) 0.054(2) Uani 1 1 d . . .
H60 H 1.5125 0.4064 1.7796 0.064 Uiso 1 1 calc R . .
C61 C 1.3246(8) 0.2028(6) 1.6724(5) 0.062(2) Uani 1 1 d . . .
H61 H 1.2713 0.1859 1.6291 0.074 Uiso 1 1 calc R . .
C62 C 1.3099(8) 0.1287(6) 1.7043(5) 0.067(2) Uani 1 1 d . . .
H62A H 1.2279 0.1259 1.7196 0.100 Uiso 1 1 calc R . .
H62B H 1.3636 0.1416 1.7457 0.100 Uiso 1 1 calc R . .
H62C H 1.3290 0.0726 1.6674 0.100 Uiso 1 1 calc R . .
C63 C 1.4535(9) 0.2085(7) 1.6463(5) 0.074(3) Uani 1 1 d . . .
H63A H 1.4601 0.2546 1.6264 0.112 Uiso 1 1 calc R . .
H63B H 1.4727 0.1526 1.6091 0.112 Uiso 1 1 calc R . .
H63C H 1.5090 0.2220 1.6870 0.112 Uiso 1 1 calc R . .
C64 C 1.2954(8) 0.3893(6) 1.6920(5) 0.062(2) Uani 1 1 d . . .
H64 H 1.3818 0.3918 1.6817 0.074 Uiso 1 1 calc R . .
C65 C 1.2599(9) 0.4830(6) 1.7428(5) 0.076(3) Uani 1 1 d . . .
H65A H 1.3056 0.5005 1.7879 0.114 Uiso 1 1 calc R . .
H65B H 1.1751 0.4823 1.7531 0.114 Uiso 1 1 calc R . .
H65C H 1.2769 0.5245 1.7191 0.114 Uiso 1 1 calc R . .
C66 C 1.2264(10) 0.3594(7) 1.6191(5) 0.082(3) Uani 1 1 d . . .
H66A H 1.2510 0.3013 1.5883 0.123 Uiso 1 1 calc R . .
H66B H 1.2435 0.4007 1.5952 0.123 Uiso 1 1 calc R . .
H66C H 1.1411 0.3574 1.6279 0.123 Uiso 1 1 calc R . .
C67 C 0.9834(8) 0.3179(6) 1.7394(4) 0.062(2) Uani 1 1 d . B .
H67A H 0.9094 0.3319 1.7673 0.074 Uiso 1 1 calc R . .
H67B H 1.0082 0.3691 1.7275 0.074 Uiso 1 1 calc R . .
C68 C 0.9590(9) 0.2387(7) 1.6691(5) 0.074(3) Uani 1 1 d . . .
H68A H 0.9221 0.1901 1.6803 0.089 Uiso 1 1 calc R A 1
H68B H 1.0346 0.2190 1.6444 0.089 Uiso 1 1 calc R A 1
C69A C 0.869(2) 0.2663(19) 1.6156(15) 0.084(9) Uiso 0.50 1 d P B 1
H69A H 0.7872 0.2674 1.6335 0.101 Uiso 0.50 1 calc PR B 1
H69B H 0.8917 0.3261 1.6188 0.101 Uiso 0.50 1 calc PR B 1
C70A C 0.870(3) 0.2048(19) 1.5355(17) 0.079(7) Uiso 0.40 1 d P B 1
H70A H 0.8077 0.2202 1.5079 0.095 Uiso 0.40 1 calc PR B 1
H70B H 0.9478 0.2091 1.5140 0.095 Uiso 0.40 1 calc PR B 1
C71A C 0.847(6) 0.115(3) 1.535(3) 0.15(2) Uiso 0.40 1 d P B 1
H71A H 0.7704 0.1090 1.5571 0.183 Uiso 0.40 1 calc PR B 1
H71B H 0.9118 0.0954 1.5579 0.183 Uiso 0.40 1 calc PR B 1
C69 C 0.8357(19) 0.2428(17) 1.6319(11) 0.068(6) Uani 0.50 1 d P B 2
H69C H 0.7726 0.2489 1.6676 0.082 Uiso 0.50 1 calc PR B 2
H69D H 0.8376 0.2964 1.6206 0.082 Uiso 0.50 1 calc PR B 2
C70 C 0.7988(16) 0.1633(15) 1.5609(12) 0.085(6) Uani 0.60 1 d P B 2
H70C H 0.7801 0.1120 1.5738 0.102 Uiso 0.60 1 calc PR B 2
H70D H 0.7252 0.1777 1.5413 0.102 Uiso 0.60 1 calc PR B 2
C71 C 0.8880(18) 0.1387(15) 1.5032(11) 0.089(6) Uani 0.60 1 d P B 2
H71C H 0.9627 0.1249 1.5220 0.107 Uiso 0.60 1 calc PR B 2
H71D H 0.9047 0.1883 1.4877 0.107 Uiso 0.60 1 calc PR B 2
C72 C 0.8427(15) 0.0584(9) 1.4380(7) 0.139(5) Uani 1 1 d . . .
H72A H 0.8264 -0.0039 1.4265 0.208 Uiso 1 1 calc R B 1
H72B H 0.9194 0.0669 1.4180 0.208 Uiso 1 1 calc R B 1
H72C H 0.7802 0.0819 1.4171 0.208 Uiso 1 1 calc R B 1
N1 N 1.2487(5) 0.2738(4) 1.3637(3) 0.0414(14) Uani 1 1 d . . .
N2 N 1.2311(5) 0.2767(4) 1.8668(3) 0.0419(15) Uani 1 1 d . . .

loop_
_atom_site_aniso_label
_atom_site_aniso_U_11
_atom_site_aniso_U_22
_atom_site_aniso_U_33
_atom_site_aniso_U_23
_atom_site_aniso_U_13
_atom_site_aniso_U_12
Ni1 0.0439(6) 0.0562(7) 0.0453(6) 0.0257(5) 0.0028(4) -0.0022(5)
Ni2 0.0435(6) 0.0587(7) 0.0462(7) 0.0277(5) -0.0038(5) 0.0017(5)
P1 0.0420(12) 0.0505(12) 0.0467(13) 0.0214(10) 0.0023(9) -0.0025(10)
P2 0.0513(13) 0.0525(13) 0.0413(12) 0.0215(10) 0.0030(9) -0.0001(10)
P3 0.0378(11) 0.0515(12) 0.0469(13) 0.0219(10) -0.0013(9) 0.0013(9)
P4 0.0515(13) 0.0556(13) 0.0415(12) 0.0228(10) -0.0006(10) -0.0014(10)
C1 0.061(5) 0.047(5) 0.039(5) 0.020(4) -0.002(4) -0.006(4)
C2 0.047(5) 0.052(5) 0.031(4) 0.010(4) 0.008(3) 0.003(4)
C3 0.050(5) 0.063(5) 0.050(5) 0.022(4) 0.006(4) -0.007(4)
C4 0.061(6) 0.058(5) 0.053(5) 0.033(4) -0.002(4) -0.014(4)
C5 0.073(6) 0.064(6) 0.065(6) 0.041(5) -0.004(5) -0.011(5)
C6 0.052(5) 0.054(5) 0.054(5) 0.027(4) -0.002(4) -0.005(4)
C7 0.042(4) 0.047(5) 0.050(5) 0.023(4) 0.005(4) 0.009(4)
C8 0.070(6) 0.052(5) 0.067(6) 0.025(5) -0.008(5) -0.010(4)
C9 0.089(7) 0.066(6) 0.056(6) 0.031(5) -0.015(5) -0.005(5)
C10 0.066(6) 0.056(5) 0.052(6) 0.014(4) -0.001(4) -0.002(4)
C11 0.053(5) 0.042(5) 0.062(6) 0.012(5) 0.013(4) -0.005(4)
C12 0.045(5) 0.060(5) 0.044(5) 0.023(4) 0.013(4) 0.006(4)
C13 0.047(5) 0.050(5) 0.051(5) 0.021(4) 0.001(4) -0.008(4)
C14 0.060(6) 0.062(6) 0.062(6) 0.018(5) 0.008(5) -0.002(5)
C15 0.073(7) 0.092(8) 0.073(7) 0.027(7) 0.023(6) 0.026(6)
C16 0.079(8) 0.108(10) 0.086(8) 0.055(8) 0.038(6) 0.047(7)
C17 0.125(11) 0.060(6) 0.081(8) 0.021(6) 0.035(7) 0.028(7)
C18 0.074(6) 0.065(6) 0.067(6) 0.023(5) 0.013(5) 0.002(5)
C19 0.050(5) 0.051(5) 0.045(5) 0.020(4) 0.000(4) 0.001(4)
C20 0.044(5) 0.045(4) 0.041(5) 0.019(4) -0.004(4) -0.008(4)
C21 0.055(5) 0.053(5) 0.042(5) 0.017(4) 0.000(4) 0.004(4)
C22 0.053(5) 0.068(6) 0.049(5) 0.020(5) 0.006(4) -0.006(4)
C23 0.048(5) 0.065(5) 0.058(6) 0.021(5) 0.009(4) 0.018(4)
C24 0.047(5) 0.060(5) 0.059(6) 0.023(5) 0.004(4) 0.009(4)
C25 0.062(6) 0.062(5) 0.045(5) 0.016(4) 0.006(4) 0.004(4)
C26 0.070(6) 0.056(5) 0.065(6) 0.014(5) 0.004(5) 0.004(5)
C27 0.071(6) 0.071(6) 0.058(6) 0.018(5) -0.012(5) -0.015(5)
C28 0.063(5) 0.070(6) 0.047(5) 0.030(5) 0.002(4) 0.005(5)
C29 0.089(7) 0.068(6) 0.076(7) 0.040(6) -0.001(5) 0.006(5)
C30 0.093(7) 0.088(7) 0.058(6) 0.046(6) 0.007(5) 0.000(6)
C31 0.045(5) 0.072(6) 0.045(5) 0.027(5) 0.005(4) -0.008(4)
C32 0.073(6) 0.079(7) 0.064(6) 0.029(6) 0.004(5) -0.007(5)
C33 0.108(10) 0.170(13) 0.071(8) 0.031(9) 0.046(7) -0.017(9)
C34 0.090(9) 0.193(15) 0.125(12) 0.104(12) 0.019(8) 0.000(9)
C35 0.22(2) 0.161(15) 0.168(17) 0.111(14) 0.010(14) 0.055(14)
C36 0.172(14) 0.126(11) 0.089(10) 0.046(9) 0.029(9) 0.027(10)
C37 0.058(5) 0.046(5) 0.040(5) 0.017(4) -0.004(4) 0.000(4)
C38 0.064(6) 0.057(6) 0.066(6) 0.021(5) -0.004(5) 0.009(5)
C39 0.093(8) 0.041(5) 0.062(6) 0.007(4) -0.018(5) -0.010(5)
C40 0.064(7) 0.069(7) 0.088(8) 0.032(6) -0.022(5) -0.016(5)
C41 0.051(5) 0.063(6) 0.084(7) 0.015(6) -0.016(5) -0.005(5)
C42 0.045(5) 0.067(6) 0.073(6) 0.023(5) -0.003(4) 0.004(4)
C43 0.031(4) 0.042(4) 0.054(5) 0.017(4) -0.008(3) -0.008(3)
C44 0.042(4) 0.057(5) 0.042(5) 0.020(4) -0.009(4) -0.009(4)
C45 0.047(5) 0.049(5) 0.058(6) 0.015(5) -0.009(4) -0.001(4)
C46 0.056(5) 0.046(5) 0.054(6) 0.009(4) 0.005(4) 0.005(4)
C47 0.084(7) 0.057(6) 0.055(6) 0.018(5) 0.015(5) 0.010(5)
C48 0.074(6) 0.055(5) 0.058(6) 0.029(5) 0.007(5) 0.007(5)
C49 0.050(5) 0.039(4) 0.039(4) 0.013(4) 0.000(3) 0.004(4)
C50 0.045(5) 0.055(5) 0.053(5) 0.025(4) 0.003(4) 0.001(4)
C51 0.058(6) 0.054(5) 0.067(6) 0.034(5) 0.012(4) 0.002(4)
C52 0.070(6) 0.053(5) 0.055(5) 0.027(4) -0.006(4) 0.015(5)
C53 0.041(4) 0.055(5) 0.048(5) 0.016(4) -0.004(4) 0.012(4)
C54 0.050(5) 0.045(4) 0.037(4) 0.014(4) 0.001(4) 0.003(4)
C55 0.045(5) 0.049(5) 0.041(5) 0.013(4) -0.002(4) 0.002(4)
C56 0.044(5) 0.046(4) 0.045(5) 0.017(4) 0.002(4) 0.005(4)
C57 0.045(5) 0.063(5) 0.039(5) 0.020(4) 0.001(4) 0.004(4)
C58 0.042(5) 0.055(5) 0.063(6) 0.017(5) -0.012(4) 0.001(4)
C59 0.050(5) 0.062(6) 0.068(6) 0.024(5) -0.006(5) -0.014(4)
C60 0.049(5) 0.059(5) 0.054(5) 0.024(4) 0.008(4) -0.009(4)
C61 0.063(6) 0.062(6) 0.052(5) 0.012(5) -0.001(4) -0.001(5)
C62 0.074(6) 0.055(5) 0.067(6) 0.016(5) -0.010(5) -0.003(5)
C63 0.078(7) 0.082(7) 0.056(6) 0.016(5) 0.017(5) 0.010(5)
C64 0.072(6) 0.071(6) 0.051(5) 0.032(5) 0.006(4) -0.002(5)
C65 0.102(8) 0.072(7) 0.068(6) 0.043(6) -0.009(6) -0.001(6)
C66 0.116(8) 0.089(7) 0.055(6) 0.043(6) -0.007(6) 0.002(6)
C67 0.061(5) 0.081(6) 0.048(5) 0.027(5) -0.009(4) 0.001(5)
C68 0.076(6) 0.086(7) 0.067(7) 0.035(6) -0.015(5) 0.010(5)
C69 0.064(13) 0.110(18) 0.044(12) 0.044(13) -0.031(9) -0.026(12)
C70 0.068(12) 0.097(14) 0.121(18) 0.079(14) -0.012(12) -0.013(11)
C71 0.089(14) 0.080(14) 0.064(13) -0.012(11) -0.011(11) -0.016(11)
C72 0.204(16) 0.108(10) 0.093(10) 0.030(8) -0.014(10) -0.056(10)
N1 0.044(4) 0.045(4) 0.037(4) 0.017(3) 0.003(3) -0.004(3)
N2 0.044(4) 0.051(4) 0.033(3) 0.017(3) -0.002(3) 0.000(3)

loop_
_atom_type_symbol
_atom_type_description
_atom_type_scat_dispersion_real
_atom_type_scat_dispersion_imag
_atom_type_scat_source
Ni Ni 0.3393 1.1124 'International Tables Vol C Tables 4.2.6.8 and 6.1.1.4'
N N 0.0061 0.0033 'International Tables Vol C Tables 4.2.6.8 and 6.1.1.4'
P P 0.1023 0.0942 'International Tables Vol C Tables 4.2.6.8 and 6.1.1.4'
C C 0.0033 0.0016 'International Tables Vol C Tables 4.2.6.8 and 6.1.1.4'
H H 0.0000 0.0000 'International Tables Vol C Tables 4.2.6.8 and 6.1.1.4'

loop_
_geom_angle_atom_site_label_1
_geom_angle_atom_site_label_2
_geom_angle_atom_site_label_3
_geom_angle
N1 Ni1 C31 176.7(3)
N1 Ni1 P1 84.11(18)
C31 Ni1 P1 93.8(2)
N1 Ni1 P2 83.50(18)
C31 Ni1 P2 98.9(2)
P1 Ni1 P2 165.65(9)
N2 Ni2 C67 175.9(3)
N2 Ni2 P3 83.99(19)
C67 Ni2 P3 93.4(3)
N2 Ni2 P4 83.56(19)
C67 Ni2 P4 99.4(3)
P3 Ni2 P4 165.22(8)
C13 P1 C1 106.8(4)
C13 P1 C7 104.9(3)
C1 P1 C7 105.3(3)
C13 P1 Ni1 120.3(3)
C1 P1 Ni1 99.8(3)
C7 P1 Ni1 118.2(2)
C19 P2 C28 105.4(4)
C19 P2 C25 105.2(4)
C28 P2 C25 104.6(4)
C19 P2 Ni1 98.6(2)
C28 P2 Ni1 126.9(3)
C25 P2 Ni1 113.7(3)
C49 P3 C43 105.5(3)
C49 P3 C37 106.8(3)
C43 P3 C37 103.8(3)
C49 P3 Ni2 101.1(3)
C43 P3 Ni2 117.5(3)
C37 P3 Ni2 120.7(3)
C55 P4 C64 105.9(4)
C55 P4 C61 105.0(4)
C64 P4 C61 104.1(4)
C55 P4 Ni2 98.5(3)
C64 P4 Ni2 127.5(3)
C61 P4 Ni2 113.4(3)
C6 C1 C2 121.0(7)
C6 C1 P1 126.8(6)
C2 C1 P1 112.2(5)
N1 C2 C3 126.9(7)
N1 C2 C1 116.4(7)
C3 C2 C1 116.4(7)
C4 C3 C2 121.2(8)
C4 C3 H3 119.4
C2 C3 H3 119.4
C3 C4 C5 121.2(8)
C3 C4 H4 119.4
C5 C4 H4 119.4
C6 C5 C4 119.1(7)
C6 C5 H5 120.4
C4 C5 H5 120.4
C5 C6 C1 121.1(8)
C5 C6 H6 119.5
C1 C6 H6 119.5
C8 C7 C12 117.0(8)
C8 C7 P1 122.7(6)
C12 C7 P1 120.2(6)
C7 C8 C9 123.1(8)
C7 C8 H8 118.4
C9 C8 H8 118.4
C10 C9 C8 118.8(8)
C10 C9 H9 120.6
C8 C9 H9 120.6
C9 C10 C11 119.9(8)
C9 C10 H10 120.1
C11 C10 H10 120.1
C12 C11 C10 120.4(8)
C12 C11 H11 119.8
C10 C11 H11 119.8
C11 C12 C7 120.8(7)
C11 C12 H12 119.6
C7 C12 H12 119.6
C14 C13 C18 117.5(8)
C14 C13 P1 123.8(7)
C18 C13 P1 118.7(6)
C15 C14 C13 122.5(9)
C15 C14 H14 118.7
C13 C14 H14 118.7
C16 C15 C14 118.8(10)
C16 C15 H15 120.6
C14 C15 H15 120.6
C15 C16 C17 121.1(10)
C15 C16 H16 119.4
C17 C16 H16 119.4
C16 C17 C18 119.2(11)
C16 C17 H17 120.4
C18 C17 H17 120.4
C17 C18 C13 120.8(10)
C17 C18 H18 119.6
C13 C18 H18 119.6
C24 C19 C20 119.2(7)
C24 C19 P2 127.4(6)
C20 C19 P2 113.3(6)
N1 C20 C19 116.7(7)
N1 C20 C21 124.6(6)
C19 C20 C21 118.4(7)
C22 C21 C20 120.6(7)
C22 C21 H21 119.7
C20 C21 H21 119.7
C23 C22 C21 120.2(8)
C23 C22 H22 119.9
C21 C22 H22 119.9
C24 C23 C22 119.8(7)
C24 C23 H23 120.1
C22 C23 H23 120.1
C23 C24 C19 121.8(8)
C23 C24 H24 119.1
C19 C24 H24 119.1
C26 C25 C27 111.5(7)
C26 C25 P2 110.6(6)
C27 C25 P2 113.6(6)
C26 C25 H25 106.9
C27 C25 H25 106.9
P2 C25 H25 106.9
C25 C26 H26A 109.5
C25 C26 H26B 109.5
H26A C26 H26B 109.5
C25 C26 H26C 109.5
H26A C26 H26C 109.5
H26B C26 H26C 109.5
C25 C27 H27A 109.5
C25 C27 H27B 109.5
H27A C27 H27B 109.5
C25 C27 H27C 109.5
H27A C27 H27C 109.5
H27B C27 H27C 109.5
C30 C28 C29 111.4(8)
C30 C28 P2 112.7(6)
C29 C28 P2 109.9(6)
C30 C28 H28 107.5
C29 C28 H28 107.5
P2 C28 H28 107.5
C28 C29 H29A 109.5
C28 C29 H29B 109.5
H29A C29 H29B 109.5
C28 C29 H29C 109.5
H29A C29 H29C 109.5
H29B C29 H29C 109.5
C28 C30 H30A 109.5
C28 C30 H30B 109.5
H30A C30 H30B 109.5
C28 C30 H30C 109.5
H30A C30 H30C 109.5
H30B C30 H30C 109.5
C32 C31 Ni1 112.3(6)
C32 C31 H31A 109.1
Ni1 C31 H31A 109.1
C32 C31 H31B 109.1
Ni1 C31 H31B 109.1
H31A C31 H31B 107.9
C31 C32 C33 110.2(8)
C31 C32 H32A 109.6
C33 C32 H32A 109.6
C31 C32 H32B 109.6
C33 C32 H32B 109.6
H32A C32 H32B 108.1
C34 C33 C32 114.6(10)
C34 C33 H33A 108.6
C32 C33 H33A 108.6
C34 C33 H33B 108.6
C32 C33 H33B 108.6
H33A C33 H33B 107.6
C35 C34 C33 110.6(13)
C35 C34 H34A 109.5
C33 C34 H34A 109.5
C35 C34 H34B 109.5
C33 C34 H34B 109.5
H34A C34 H34B 108.1
C34 C35 C36 109.7(13)
C34 C35 H35A 109.7
C36 C35 H35A 109.7
C34 C35 H35B 109.7
C36 C35 H35B 109.7
H35A C35 H35B 108.2
C35 C36 H36A 109.5
C35 C36 H36B 109.5
H36A C36 H36B 109.5
C35 C36 H36C 109.5
H36A C36 H36C 109.5
H36B C36 H36C 109.5
C38 C37 C42 118.5(8)
C38 C37 P3 120.2(6)
C42 C37 P3 121.0(6)
C37 C38 C39 119.5(8)
C37 C38 H38 120.2
C39 C38 H38 120.2
C40 C39 C38 120.2(9)
C40 C39 H39 119.9
C38 C39 H39 119.9
C41 C40 C39 121.2(9)
C41 C40 H40 119.4
C39 C40 H40 119.4
C40 C41 C42 119.8(9)
C40 C41 H41 120.1
C42 C41 H41 120.1
C37 C42 C41 120.7(9)
C37 C42 H42 119.7
C41 C42 H42 119.7
C48 C43 C44 119.0(7)
C48 C43 P3 121.1(6)
C44 C43 P3 119.8(6)
C45 C44 C43 120.3(7)
C45 C44 H44 119.8
C43 C44 H44 119.8
C46 C45 C44 120.1(8)
C46 C45 H45 119.9
C44 C45 H45 119.9
C45 C46 C47 120.2(8)
C45 C46 H46 119.9
C47 C46 H46 119.9
C48 C47 C46 119.8(8)
C48 C47 H47 120.1
C46 C47 H47 120.1
C43 C48 C47 120.5(8)
C43 C48 H48 119.7
C47 C48 H48 119.7
C50 C49 C54 121.5(7)
C50 C49 P3 128.2(6)
C54 C49 P3 110.2(5)
C51 C50 C49 120.9(8)
C51 C50 H50 119.5
C49 C50 H50 119.5
C52 C51 C50 119.4(8)
C52 C51 H51 120.3
C50 C51 H51 120.3
C51 C52 C53 121.3(7)
C51 C52 H52 119.3
C53 C52 H52 119.3
C52 C53 C54 121.6(8)
C52 C53 H53 119.2
C54 C53 H53 119.2
N2 C54 C53 127.3(7)
N2 C54 C49 117.5(6)
C53 C54 C49 115.2(7)
C60 C55 C56 119.9(7)
C60 C55 P4 126.7(6)
C56 C55 P4 113.3(6)
C57 C56 C55 118.4(7)
C57 C56 N2 125.2(7)
C55 C56 N2 116.2(6)
C58 C57 C56 119.9(8)
C58 C57 H57 120.1
C56 C57 H57 120.1
C59 C58 C57 121.9(8)
C59 C58 H58 119.0
C57 C58 H58 119.0
C58 C59 C60 118.8(8)
C58 C59 H59 120.6
C60 C59 H59 120.6
C55 C60 C59 121.1(8)
C55 C60 H60 119.4
C59 C60 H60 119.4
C63 C61 C62 111.1(7)
C63 C61 P4 113.8(6)
C62 C61 P4 110.4(6)
C63 C61 H61 107.1
C62 C61 H61 107.1
P4 C61 H61 107.1
C61 C62 H62A 109.5
C61 C62 H62B 109.5
H62A C62 H62B 109.5
C61 C62 H62C 109.5
H62A C62 H62C 109.5
H62B C62 H62C 109.5
C61 C63 H63A 109.5
C61 C63 H63B 109.5
H63A C63 H63B 109.5
C61 C63 H63C 109.5
H63A C63 H63C 109.5
H63B C63 H63C 109.5
C66 C64 C65 111.2(8)
C66 C64 P4 111.7(6)
C65 C64 P4 109.8(6)
C66 C64 H64 108.0
C65 C64 H64 108.0
P4 C64 H64 108.0
C64 C65 H65A 109.5
C64 C65 H65B 109.5
H65A C65 H65B 109.5
C64 C65 H65C 109.5
H65A C65 H65C 109.5
H65B C65 H65C 109.5
C64 C66 H66A 109.5
C64 C66 H66B 109.5
H66A C66 H66B 109.5
C64 C66 H66C 109.5
H66A C66 H66C 109.5
H66B C66 H66C 109.5
C68 C67 Ni2 111.8(6)
C68 C67 H67A 109.3
Ni2 C67 H67A 109.3
C68 C67 H67B 109.3
Ni2 C67 H67B 109.3
H67A C67 H67B 107.9
C67 C68 C69 112.9(11)
C67 C68 C69A 109.8(12)
C69 C68 C69A 24.5(11)
C67 C68 H68A 109.7
C69 C68 H68A 86.4
C69A C68 H68A 109.7
C67 C68 H68B 109.7
C69 C68 H68B 126.4
C69A C68 H68B 109.7
H68A C68 H68B 108.2
C70A C69A C68 115(2)
C70A C69A H69A 108.6
C68 C69A H69A 108.6
C70A C69A H69B 108.6
C68 C69A H69B 108.6
H69A C69A H69B 107.6
C71A C70A C69A 106(3)
C71A C70A H70A 110.5
C69A C70A H70A 110.5
C71A C70A H70B 110.5
C69A C70A H70B 110.5
H70A C70A H70B 108.7
C70A C71A C72 97(3)
C70A C71A H71A 112.2
C72 C71A H71A 112.3
C70A C71A H71B 112.3
C72 C71A H71B 112.3
H71A C71A H71B 109.9
C70 C69 C68 117.5(17)
C70 C69 H69C 107.9
C68 C69 H69C 107.9
C70 C69 H69D 107.9
C68 C69 H69D 107.9
H69C C69 H69D 107.2
C71 C70 C69 115.9(16)
C71 C70 H70C 108.3
C69 C70 H70C 108.3
C71 C70 H70D 108.3
C69 C70 H70D 108.3
H70C C70 H70D 107.4
C70 C71 C72 110.7(17)
C70 C71 H71C 109.5
C72 C71 H71C 109.5
C70 C71 H71D 109.5
C72 C71 H71D 109.5
H71C C71 H71D 108.1
C71 C72 C71A 32.3(17)
C71 C72 H72A 137.8
C71A C72 H72A 109.5
C71 C72 H72B 82.7
C71A C72 H72B 109.5
H72A C72 H72B 109.5
C71 C72 H72C 103.4
C71A C72 H72C 109.5
H72A C72 H72C 109.5
H72B C72 H72C 109.5
C2 N1 C20 122.3(6)
C2 N1 Ni1 119.2(5)
C20 N1 Ni1 118.3(4)
C54 N2 C56 122.3(6)
C54 N2 Ni2 118.6(5)
C56 N2 Ni2 118.8(5)

loop_
_geom_bond_atom_site_label_1
_geom_bond_atom_site_label_2
_geom_bond_distance
Ni1 N1 1.961(6)
Ni1 C31 1.979(7)
Ni1 P1 2.154(2)
Ni1 P2 2.198(2)
Ni2 N2 1.960(5)
Ni2 C67 1.982(8)
Ni2 P3 2.150(2)
Ni2 P4 2.199(2)
P1 C13 1.804(8)
P1 C1 1.815(8)
P1 C7 1.821(8)
P2 C19 1.811(8)
P2 C28 1.840(8)
P2 C25 1.846(9)
P3 C49 1.813(7)
P3 C43 1.832(8)
P3 C37 1.832(8)
P4 C55 1.828(7)
P4 C64 1.847(8)
P4 C61 1.863(9)
C1 C6 1.387(10)
C1 C2 1.416(10)
C2 N1 1.392(9)
C2 C3 1.408(11)
C3 C4 1.378(11)
C3 H3 0.9300
C4 C5 1.378(11)
C4 H4 0.9300
C5 C6 1.366(11)
C5 H5 0.9300
C6 H6 0.9300
C7 C8 1.358(11)
C7 C12 1.407(10)
C8 C9 1.385(12)
C8 H8 0.9300
C9 C10 1.375(12)
C9 H9 0.9300
C10 C11 1.376(11)
C10 H10 0.9300
C11 C12 1.374(11)
C11 H11 0.9300
C12 H12 0.9300
C13 C14 1.378(11)
C13 C18 1.388(12)
C14 C15 1.374(12)
C14 H14 0.9300
C15 C16 1.357(15)
C15 H15 0.9300
C16 C17 1.381(15)
C16 H16 0.9300
C17 C18 1.384(13)
C17 H17 0.9300
C18 H18 0.9300
C19 C24 1.392(10)
C19 C20 1.400(10)
C20 N1 1.396(9)
C20 C21 1.411(10)
C21 C22 1.383(11)
C21 H21 0.9300
C22 C23 1.381(11)
C22 H22 0.9300
C23 C24 1.361(11)
C23 H23 0.9300
C24 H24 0.9300
C25 C26 1.505(11)
C25 C27 1.523(11)
C25 H25 0.9800
C26 H26A 0.9600
C26 H26B 0.9600
C26 H26C 0.9600
C27 H27A 0.9600
C27 H27B 0.9600
C27 H27C 0.9600
C28 C30 1.531(12)
C28 C29 1.550(12)
C28 H28 0.9800
C29 H29A 0.9600
C29 H29B 0.9600
C29 H29C 0.9600
C30 H30A 0.9600
C30 H30B 0.9600
C30 H30C 0.9600
C31 C32 1.538(12)
C31 H31A 0.9700
C31 H31B 0.9700
C32 C33 1.557(14)
C32 H32A 0.9700
C32 H32B 0.9700
C33 C34 1.550(18)
C33 H33A 0.9700
C33 H33B 0.9700
C34 C35 1.371(17)
C34 H34A 0.9700
C34 H34B 0.9700
C35 C36 1.67(2)
C35 H35A 0.9700
C35 H35B 0.9700
C36 H36A 0.9600
C36 H36B 0.9600
C36 H36C 0.9600
C37 C38 1.378(11)
C37 C42 1.378(11)
C38 C39 1.389(12)
C38 H38 0.9300
C39 C40 1.363(13)
C39 H39 0.9300
C40 C41 1.322(13)
C40 H40 0.9300
C41 C42 1.393(12)
C41 H41 0.9300
C42 H42 0.9300
C43 C48 1.377(11)
C43 C44 1.388(10)
C44 C45 1.373(11)
C44 H44 0.9300
C45 C46 1.365(11)
C45 H45 0.9300
C46 C47 1.380(11)
C46 H46 0.9300
C47 C48 1.374(11)
C47 H47 0.9300
C48 H48 0.9300
C49 C50 1.376(10)
C49 C54 1.448(10)
C50 C51 1.371(11)
C50 H50 0.9300
C51 C52 1.369(11)
C51 H51 0.9300
C52 C53 1.392(11)
C52 H52 0.9300
C53 C54 1.404(10)
C53 H53 0.9300
C54 N2 1.384(9)
C55 C60 1.374(10)
C55 C56 1.403(10)
C56 C57 1.393(10)
C56 N2 1.405(9)
C57 C58 1.368(11)
C57 H57 0.9300
C58 C59 1.365(12)
C58 H58 0.9300
C59 C60 1.374(11)
C59 H59 0.9300
C60 H60 0.9300
C61 C63 1.527(12)
C61 C62 1.546(12)
C61 H61 0.9800
C62 H62A 0.9600
C62 H62B 0.9600
C62 H62C 0.9600
C63 H63A 0.9600
C63 H63B 0.9600
C63 H63C 0.9600
C64 C66 1.523(12)
C64 C65 1.540(12)
C64 H64 0.9800
C65 H65A 0.9600
C65 H65B 0.9600
C65 H65C 0.9600
C66 H66A 0.9600
C66 H66B 0.9600
C66 H66C 0.9600
C67 C68 1.512(12)
C67 H67A 0.9700
C67 H67B 0.9700
C68 C69 1.561(19)
C68 C69A 1.63(3)
C68 H68A 0.9700
C68 H68B 0.9700
C69A C70A 1.52(4)
C69A H69A 0.9700
C69A H69B 0.9700
C70A C71A 1.46(5)
C70A H70A 0.9700
C70A H70B 0.9700
C71A C72 1.77(6)
C71A H71A 0.9700
C71A H71B 0.9700
C69 C70 1.55(3)
C69 H69C 0.9700
C69 H69D 0.9700
C70 C71 1.45(3)
C70 H70C 0.9700
C70 H70D 0.9700
C71 C72 1.52(2)
C71 H71C 0.9700
C71 H71D 0.9700
C72 H72A 0.9600
C72 H72B 0.9600
C72 H72C 0.9600
